data_7251031
loop_
_publ_author_name
'Capozzi, Maria Annunziata M.'
'Alvarez-Larena, Angel'
'Piniella Febrer, Joan F.'
'Cardellicchio, Cosimo'

_publ_section_title
;
 Comparison between the crystal structures of racemic and enantiopure aryl
 benzyl sulfoxides.
;
_journal_issue 45
_journal_name_full 'RSC advances'
_journal_page_first 37824
_journal_page_last 37832
_journal_paper_doi 10.1039/d5ra06476g
_journal_volume 15
_journal_year 2025
_chemical_formula_moiety 'C13 H10 Br N O3 S'
_chemical_formula_sum 'C13 H10 Br N O3 S'
_chemical_formula_weight 340.19
_chemical_name_systematic
;
4-bromophenyl 2-nitrobenzyl sulfoxide
;
_space_group_crystal_system monoclinic
_space_group_IT_number 14
_space_group_name_Hall '-P 2yn'
_space_group_name_H-M_alt 'P 1 21/n 1'
_atom_sites_solution_hydrogens geom
_atom_sites_solution_primary direct
_atom_sites_solution_secondary direct
_audit_creation_method SHELXL-2016/6
_audit_update_record
;
2025-07-23 deposited with the CCDC.	2025-10-01 downloaded from the CCDC.
;
_cell_angle_alpha 90
_cell_angle_beta 100.1270(10)
_cell_angle_gamma 90
_cell_formula_units_Z 4
_cell_length_a 7.5989(5)
_cell_length_b 13.6591(8)
_cell_length_c 13.3151(8)
_cell_measurement_reflns_used 4061
_cell_measurement_temperature 296(2)
_cell_measurement_theta_max 24.29
_cell_measurement_theta_min 2.89
_cell_volume 1360.50(15)
_computing_cell_refinement 'SAINT 5.0 (Bruker)'
_computing_data_collection 'SMART 5.6 (Bruker)'
_computing_data_reduction 'SAINT 5.0 (Bruker)'
_computing_structure_refinement 'SHELXL-2016/6 (Sheldrick, 2016)'
_computing_structure_solution 'SHELXTL-NT 6.1 (Bruker)'
_diffrn_ambient_temperature 296(2)
_diffrn_detector_area_resol_mean 8.13
_diffrn_measured_fraction_theta_full 0.999
_diffrn_measured_fraction_theta_max 0.927
_diffrn_measurement_device_type 'Bruker SMART-APEX diffractometer'
_diffrn_measurement_method '\f and \w scans'
_diffrn_radiation_type MoK\a
_diffrn_radiation_wavelength 0.71073
_diffrn_reflns_av_R_equivalents 0.0199
_diffrn_reflns_av_unetI/netI 0.0235
_diffrn_reflns_Laue_measured_fraction_full 0.999
_diffrn_reflns_Laue_measured_fraction_max 0.927
_diffrn_reflns_limit_h_max 9
_diffrn_reflns_limit_h_min -9
_diffrn_reflns_limit_k_max 18
_diffrn_reflns_limit_k_min -18
_diffrn_reflns_limit_l_max 17
_diffrn_reflns_limit_l_min -17
_diffrn_reflns_number 10688
_diffrn_reflns_point_group_measured_fraction_full 0.999
_diffrn_reflns_point_group_measured_fraction_max 0.927
_diffrn_reflns_theta_full 25.000
_diffrn_reflns_theta_max 28.761
_diffrn_reflns_theta_min 2.153
_diffrn_source 'sealed X-ray tube'
_exptl_absorpt_coefficient_mu 3.177
_exptl_absorpt_correction_T_max 1
_exptl_absorpt_correction_T_min 0.70
_exptl_absorpt_correction_type multi-scan
_exptl_absorpt_process_details 'SADABS, 2.05'
_exptl_crystal_colour colourless
_exptl_crystal_density_diffrn 1.661
_exptl_crystal_description prism
_exptl_crystal_F_000 680
_exptl_crystal_size_max 0.520
_exptl_crystal_size_mid 0.340
_exptl_crystal_size_min 0.190
_refine_diff_density_max 0.731
_refine_diff_density_min -0.328
_refine_diff_density_rms 0.060
_refine_ls_extinction_method none
_refine_ls_goodness_of_fit_ref 1.016
_refine_ls_hydrogen_treatment constr
_refine_ls_matrix_type full
_refine_ls_number_parameters 172
_refine_ls_number_reflns 3281
_refine_ls_number_restraints 0
_refine_ls_restrained_S_all 1.016
_refine_ls_R_factor_all 0.0619
_refine_ls_R_factor_gt 0.0435
_refine_ls_shift/su_max 0.001
_refine_ls_shift/su_mean 0.000
_refine_ls_structure_factor_coef Fsqd
_refine_ls_weighting_details 'w=1/[\s^2^(Fo^2^)+(0.0584P)^2^+0.8350P] where P=(Fo^2^+2Fc^2^)/3'
_refine_ls_weighting_scheme calc
_refine_ls_wR_factor_gt 0.1114
_refine_ls_wR_factor_ref 0.1222
_reflns_Friedel_coverage 0.000
_reflns_number_gt 2406
_reflns_number_total 3281
_reflns_threshold_expression 'I > 2\s(I)'
_cod_data_source_file d5ra06476g2.cif
_cod_data_source_block kc11
_cod_original_sg_symbol_H-M 'P 21/n'
_cod_database_code 7251031
_shelx_shelxl_version_number 2016/6
_shelx_space_group_comment
;
The symmetry employed for this shelxl refinement is uniquely defined
by the following loop, which should always be used as a source of
symmetry information in preference to the above space-group names.
They are only intended as comments.
;
_shelx_estimated_absorpt_t_min 0.289
_shelx_estimated_absorpt_t_max 0.584

loop_
_space_group_symop_operation_xyz
'x, y, z'
'-x+1/2, y+1/2, -z+1/2'
'-x, -y, -z'
'x-1/2, -y-1/2, z-1/2'

loop_
_atom_site_label
_atom_site_type_symbol
_atom_site_fract_x
_atom_site_fract_y
_atom_site_fract_z
_atom_site_U_iso_or_equiv
_atom_site_adp_type
_atom_site_occupancy
_atom_site_site_symmetry_order
_atom_site_calc_flag
_atom_site_refinement_flags_posn
_atom_site_refinement_flags_adp
_atom_site_refinement_flags_occupancy
_atom_site_disorder_assembly
_atom_site_disorder_group
C1 C 0.8280(4) 0.7363(2) 0.9310(3) 0.0580(7) Uani 1 1 d . . . . .
H1A H 0.845953 0.677902 0.972922 0.070 Uiso 1 1 calc R U . . .
H1B H 0.813070 0.717000 0.859875 0.070 Uiso 1 1 calc R U . . .
O2 O 0.6589(4) 0.8151(2) 1.0661(2) 0.0964(9) Uani 1 1 d . . . . .
S2 S 0.63029(10) 0.80349(6) 0.95500(7) 0.0626(2) Uani 1 1 d . . . . .
C11 C 0.9846(4) 0.8040(2) 0.9573(2) 0.0525(6) Uani 1 1 d . . . . .
C16 C 1.0839(5) 0.7978(3) 1.0551(3) 0.0695(8) Uani 1 1 d . . . . .
H16 H 1.056549 0.749077 1.098732 0.083 Uiso 1 1 calc R U . . .
C15 C 1.2218(5) 0.8616(3) 1.0895(3) 0.0781(10) Uani 1 1 d . . . . .
H15 H 1.285912 0.855141 1.155442 0.094 Uiso 1 1 calc R U . . .
C14 C 1.2651(4) 0.9341(3) 1.0280(3) 0.0727(9) Uani 1 1 d . . . . .
H14 H 1.356876 0.977674 1.052034 0.087 Uiso 1 1 calc R U . . .
C13 C 1.1731(5) 0.9422(3) 0.9310(3) 0.0669(8) Uani 1 1 d . . . . .
H13 H 1.203486 0.990654 0.888092 0.080 Uiso 1 1 calc R U . . .
C12 C 1.0344(4) 0.8783(2) 0.8961(2) 0.0543(7) Uani 1 1 d . . . . .
N16 N 0.9404(5) 0.8927(3) 0.7906(2) 0.0789(8) Uani 1 1 d . . . . .
O17 O 0.9863(8) 0.9564(4) 0.7416(3) 0.195(3) Uani 1 1 d . . . . .
O18 O 0.8174(5) 0.8437(3) 0.7551(2) 0.1127(11) Uani 1 1 d . . . . .
C21 C 0.4679(4) 0.7087(2) 0.9213(2) 0.0518(6) Uani 1 1 d . . . . .
C22 C 0.4326(4) 0.6439(2) 0.9938(2) 0.0618(7) Uani 1 1 d . . . . .
H22 H 0.496877 0.646798 1.059943 0.074 Uiso 1 1 calc R U . . .
C23 C 0.3005(4) 0.5743(2) 0.9674(2) 0.0637(8) Uani 1 1 d . . . . .
H23 H 0.276054 0.529225 1.015514 0.076 Uiso 1 1 calc R U . . .
Br24 Br 0.02052(5) 0.47935(3) 0.83336(3) 0.08405(18) Uani 1 1 d . . . . .
C24 C 0.2063(4) 0.5724(2) 0.8703(2) 0.0531(6) Uani 1 1 d . . . . .
C25 C 0.2385(4) 0.6376(2) 0.7972(2) 0.0586(7) Uani 1 1 d . . . . .
H25 H 0.173030 0.635140 0.731363 0.070 Uiso 1 1 calc R U . . .
C26 C 0.3702(4) 0.7069(2) 0.8239(2) 0.0570(7) Uani 1 1 d . . . . .
H26 H 0.393100 0.752564 0.775963 0.068 Uiso 1 1 calc R U . . .

loop_
_atom_site_aniso_label
_atom_site_aniso_U_11
_atom_site_aniso_U_22
_atom_site_aniso_U_33
_atom_site_aniso_U_23
_atom_site_aniso_U_13
_atom_site_aniso_U_12
C1 0.0544(16) 0.0488(15) 0.0741(19) -0.0095(14) 0.0201(14) -0.0060(12)
O2 0.0746(16) 0.130(2) 0.0884(18) -0.0553(17) 0.0258(13) -0.0304(16)
S2 0.0510(4) 0.0575(4) 0.0817(5) -0.0219(4) 0.0183(4) -0.0100(3)
C11 0.0450(14) 0.0454(14) 0.0693(17) -0.0066(13) 0.0161(12) 0.0007(11)
C16 0.0620(18) 0.0609(18) 0.083(2) 0.0119(17) 0.0046(16) -0.0028(15)
C15 0.0632(19) 0.076(2) 0.087(2) -0.0014(19) -0.0110(17) -0.0017(17)
C14 0.0473(16) 0.0607(19) 0.108(3) -0.0139(19) 0.0081(17) -0.0078(14)
C13 0.0604(18) 0.0556(17) 0.090(2) -0.0014(16) 0.0292(17) -0.0066(14)
C12 0.0533(15) 0.0518(16) 0.0622(17) -0.0065(13) 0.0219(13) 0.0000(12)
N16 0.091(2) 0.085(2) 0.0652(18) -0.0045(16) 0.0264(16) -0.0165(18)
O17 0.259(6) 0.232(5) 0.083(2) 0.047(3) -0.003(3) -0.146(5)
O18 0.116(2) 0.120(3) 0.090(2) 0.0138(19) -0.0162(18) -0.027(2)
C21 0.0482(14) 0.0524(15) 0.0575(16) -0.0105(12) 0.0167(12) -0.0077(12)
C22 0.0636(17) 0.073(2) 0.0478(15) -0.0018(14) 0.0075(13) -0.0109(15)
C23 0.0688(19) 0.0640(19) 0.0603(18) 0.0109(14) 0.0171(15) -0.0099(15)
Br24 0.0733(3) 0.0693(3) 0.1070(3) -0.00772(19) 0.0087(2) -0.02695(17)
C24 0.0479(14) 0.0489(15) 0.0629(17) -0.0064(13) 0.0113(12) -0.0052(11)
C25 0.0615(17) 0.0622(17) 0.0500(15) -0.0031(13) 0.0042(13) -0.0077(14)
C26 0.0636(17) 0.0563(16) 0.0521(15) 0.0051(13) 0.0127(13) -0.0088(13)

loop_
_atom_type_symbol
_atom_type_description
_atom_type_scat_dispersion_real
_atom_type_scat_dispersion_imag
_atom_type_scat_source
C C 0.0033 0.0016 'International Tables Vol C Tables 4.2.6.8 and 6.1.1.4'
H H 0.0000 0.0000 'International Tables Vol C Tables 4.2.6.8 and 6.1.1.4'
N N 0.0061 0.0033 'International Tables Vol C Tables 4.2.6.8 and 6.1.1.4'
O O 0.0106 0.0060 'International Tables Vol C Tables 4.2.6.8 and 6.1.1.4'
S S 0.1246 0.1234 'International Tables Vol C Tables 4.2.6.8 and 6.1.1.4'
Br Br -0.2901 2.4595 'International Tables Vol C Tables 4.2.6.8 and 6.1.1.4'

loop_
_geom_angle_atom_site_label_1
_geom_angle_atom_site_label_2
_geom_angle_atom_site_label_3
_geom_angle
_geom_angle_site_symmetry_1
_geom_angle_site_symmetry_3
_geom_angle_publ_flag
C11 C1 S2 106.94(19) . . ?
C11 C1 H1A 110.3 . . ?
S2 C1 H1A 110.3 . . ?
C11 C1 H1B 110.3 . . ?
S2 C1 H1B 110.3 . . ?
H1A C1 H1B 108.6 . . ?
O2 S2 C21 107.76(15) . . ?
O2 S2 C1 104.44(17) . . ?
C21 S2 C1 98.28(13) . . ?
C16 C11 C12 115.7(3) . . ?
C16 C11 C1 117.3(3) . . ?
C12 C11 C1 126.8(3) . . ?
C15 C16 C11 121.9(3) . . ?
C15 C16 H16 119.0 . . ?
C11 C16 H16 119.0 . . ?
C14 C15 C16 120.7(4) . . ?
C14 C15 H15 119.7 . . ?
C16 C15 H15 119.7 . . ?
C13 C14 C15 119.5(3) . . ?
C13 C14 H14 120.3 . . ?
C15 C14 H14 120.3 . . ?
C14 C13 C12 120.1(3) . . ?
C14 C13 H13 120.0 . . ?
C12 C13 H13 120.0 . . ?
C13 C12 C11 122.1(3) . . ?
C13 C12 N16 116.6(3) . . ?
C11 C12 N16 121.3(3) . . ?
O17 N16 O18 119.2(4) . . ?
O17 N16 C12 119.2(4) . . ?
O18 N16 C12 121.6(3) . . ?
C22 C21 C26 120.8(3) . . ?
C22 C21 S2 120.1(2) . . ?
C26 C21 S2 118.9(2) . . ?
C21 C22 C23 119.3(3) . . ?
C21 C22 H22 120.4 . . ?
C23 C22 H22 120.4 . . ?
C24 C23 C22 119.3(3) . . ?
C24 C23 H23 120.3 . . ?
C22 C23 H23 120.3 . . ?
C23 C24 C25 122.0(3) . . ?
C23 C24 Br24 120.0(2) . . ?
C25 C24 Br24 117.9(2) . . ?
C24 C25 C26 118.4(3) . . ?
C24 C25 H25 120.8 . . ?
C26 C25 H25 120.8 . . ?
C21 C26 C25 120.1(3) . . ?
C21 C26 H26 120.0 . . ?
C25 C26 H26 120.0 . . ?

loop_
_geom_bond_atom_site_label_1
_geom_bond_atom_site_label_2
_geom_bond_distance
_geom_bond_site_symmetry_2
_geom_bond_publ_flag
C1 C11 1.499(4) . ?
C1 S2 1.836(3) . ?
C1 H1A 0.9700 . ?
C1 H1B 0.9700 . ?
O2 S2 1.465(3) . ?
S2 C21 1.791(3) . ?
C11 C16 1.389(5) . ?
C11 C12 1.393(4) . ?
C16 C15 1.378(5) . ?
C16 H16 0.9300 . ?
C15 C14 1.362(5) . ?
C15 H15 0.9300 . ?
C14 C13 1.360(5) . ?
C14 H14 0.9300 . ?
C13 C12 1.385(4) . ?
C13 H13 0.9300 . ?
C12 N16 1.473(4) . ?
N16 O17 1.176(5) . ?
N16 O18 1.179(4) . ?
C21 C22 1.370(4) . ?
C21 C26 1.377(4) . ?
C22 C23 1.383(4) . ?
C22 H22 0.9300 . ?
C23 C24 1.364(4) . ?
C23 H23 0.9300 . ?
Br24 C24 1.899(3) . ?
C24 C25 1.373(4) . ?
C25 C26 1.377(4) . ?
C25 H25 0.9300 . ?
C26 H26 0.9300 . ?
